data_7131944
loop_
_publ_author_name
'Tous-Granados , Alberto M.'
'Hernandez-Maldonado, Arturo J.'

_publ_section_title
;
 A SIFSIX-MOF constructed from a metalloligand yields enhanced stability
 for selective CO2 adsorption
;
_journal_name_full 'Chemical Communications'
_journal_paper_doi 10.1039/D3CC02683C
_journal_year 2023
_chemical_formula_moiety 'C40 H40 Cu3 F6 N4 O8 Si'
_chemical_formula_sum 'C40 H40 Cu3 F6 N4 O8 Si'
_chemical_formula_weight 1037.50
_chemical_name_common SIFSIX
_chemical_name_systematic '[Cu2(Cu(pyac)2)2(SiF6)]n'
_space_group_IT_number 3
_space_group_name_Hall 'P 2y'
_space_group_name_H-M_alt 'P 1 2 1'
_symmetry_cell_setting monoclinic
_symmetry_space_group_name_Hall 'P 2y'
_symmetry_space_group_name_H-M 'P 1 2 1'
_audit_creation_date 2023-05-17T10:06
_audit_creation_method 'created in GSAS-II'
_audit_update_record
;
2023-07-17 deposited with the CCDC.	2023-07-27 downloaded from the CCDC.
;
_cell_angle_alpha 90
_cell_angle_beta 112.481
_cell_angle_gamma 90
_cell_formula_units_Z 1
_cell_length_a 19.0357
_cell_length_b 8.0591
_cell_length_c 19.0655
_cell_measurement_temperature 298
_cell_volume 2702.580
_computing_structure_refinement 'GSAS-II (Toby & Von Dreele, J. Appl. Cryst. 46, 544-549, 2013)'
_diffrn_ambient_pressure 100
_diffrn_ambient_temperature 298
_diffrn_radiation_polarisn_ratio 0.7000
_diffrn_radiation_probe x-ray
_diffrn_radiation_type 'Cu K\a'
_exptl_crystal_colour blue
_exptl_crystal_density_diffrn 0.6375
_pd_block_id 2023-05-17T10:06|CuSiF6-Cupyac2|TousA.|Rigaku-Ultima-III
_pd_calc_method 'Rietveld Refinement'
_pd_instr_location ' ?'
_pd_meas_2theta_range_inc 0.01000
_pd_meas_2theta_range_max 49.98000
_pd_meas_2theta_range_min 2.00000
_pd_phase_name '[Cu(Cu(pyac)2)2SiF6]'
_pd_proc_2theta_range_inc 0.01000
_pd_proc_2theta_range_max 49.97552
_pd_proc_2theta_range_min 1.99552
_pd_proc_info_datetime 2023-05-17T10:06
_pd_proc_info_excluded_regions ' ?'
_pd_proc_ls_background_function
;
Background function: "chebyschev-1" function with 25 terms:
    1540.595, -549.930, 48.933, -48.491, 186.962, -155.726, 114.236, 
    -182.920, 205.367, -95.779, -3.443, 24.729, 9.164, -24.075, 
    34.370, -37.760, 37.191, -14.428, -22.775, 39.819, -12.339, 
    -7.476, 20.883, -5.728, 2.960, 
;
_pd_proc_ls_pref_orient_corr
;
Simple spherical harmonic correction Order = 12
    Coefficients:  0:0:C(2,-2) = 2.5(6); 0:0:C(2,0) = 0.37(19); 
    0:0:C(2,2) = 3.1(6); 0:0:C(4,-4) = 6.5(8); 0:0:C(4,-2) = -6.9(12); 
    0:0:C(4,0) = -0.7(3); 0:0:C(4,2) = -4.3(11); 0:0:C(4,4) = -5.7(9); 
    0:0:C(6,-6) = -4.3(9); 0:0:C(6,-4) = -6.4(18); 0:0:C(6,-2) = -7.0(15); 
    0:0:C(6,0) = 1.5(5); 0:0:C(6,2) = -4.7(14); 0:0:C(6,4) = 4.3(18); 
    0:0:C(6,6) = -2.4(11); 0:0:C(8,-8) = -4.5(17); 0:0:C(8,-6) = -1.7(19); 
    0:0:C(8,-4) = -3.3(22); 0:0:C(8,-2) = -19.2(19); 0:0:C(8,0) = 2.2(6); 
    0:0:C(8,2) = -18.3(17); 0:0:C(8,4) = 6.1(24); 0:0:C(8,6) = 8.9(17); 
    0:0:C(8,8) = 3.8(13); 0:0:C(10,-10) = -9.2(10); 0:0:C(10,-8) = 8.7(21); 
    0:0:C(10,-6) = -1.1(18); 0:0:C(10,-4) = -2.3(27); 0:0:C(10,-2) = 8.9(20); 
    0:0:C(10,0) = 2.8(6); 0:0:C(10,2) = 10.0(18); 0:0:C(10,4) = 4.1(28); 
    0:0:C(10,6) = -5.6(19); 0:0:C(10,8) = -7.5(21); 0:0:C(10,10) = 4.8(15); 
    0:0:C(12,-12) = 0.3(11); 0:0:C(12,-10) = 12.4(13); 0:0:C(12,-8) = -16.2(22); 
    0:0:C(12,-6) = -7.2(15); 0:0:C(12,-4) = 14.4(20); 0:0:C(12,-2) = 18.7(25); 
    0:0:C(12,0) = 2.5(6); 0:0:C(12,2) = 19.2(22); 0:0:C(12,4) = -5.3(22); 
    0:0:C(12,6) = -1.9(16); 0:0:C(12,8) = 10.9(21); 0:0:C(12,10) = 3.0(15); 
    0:0:C(12,12) = 3.7(11); 
;
_pd_proc_ls_profile_function
;
Finger-Cox-Jephcoat function parameters U, V, W, X, Y, SH/L:
  peak variance(Gauss) = Utan(Th)^2^+Vtan(Th)+W:
  peak HW(Lorentz) = X/cos(Th)+Ytan(Th); SH/L = S/L+H/L
  U, V, W in (centideg)^2^, X & Y in centideg
    2.000, -2.000, 5.000, 0.000, 0.000, 0.034, 

;
_pd_proc_ls_prof_R_factor 0.10455
_pd_proc_ls_prof_wR_expected 0.02171
_pd_proc_ls_prof_wR_factor 0.15463
_pd_proc_number_of_points 4799
_pd_spec_mounting ' ?'
_refine_ls_goodness_of_fit_all 7.158
_refine_ls_matrix_type full
_refine_ls_number_parameters 49
_refine_ls_R_Fsqd_factor 0.78729
_refine_ls_shift/su_max 0.0000
_refine_ls_wR_factor_obs 0.15463
_reflns_d_resolution_high 1.825
_reflns_d_resolution_low 17.617
_reflns_limit_h_max 10
_reflns_limit_h_min 0
_reflns_limit_k_max 4
_reflns_limit_k_min 0
_reflns_limit_l_max 9
_reflns_limit_l_min -10
_reflns_number_total 554
_cod_data_source_file d3cc02683c2.cif
_cod_data_source_block CuSiF6-Cupyac2
_cod_original_cell_volume 2702.5(8)
_cod_original_sg_symbol_H-M 'P 2'
_cod_database_code 7131944
_gsas_gsasii_version 5194
_refine_ls_r_f_factor 0.22285
_gsas_proc_ls_prof_r_b_factor 0.14905
_gsas_proc_ls_prof_wr_b_factor 0.22453

loop_
_space_group_symop_id
_space_group_symop_operation_xyz
1 x,y,z
2 -x,y,-z

loop_
_atom_site_label
_atom_site_type_symbol
_atom_site_fract_x
_atom_site_fract_y
_atom_site_fract_z
_atom_site_occupancy
_atom_site_adp_type
_atom_site_U_iso_or_equiv
_atom_site_site_symmetry_multiplicity
Cu1 Cu 0.00000 0.00000 0.00000 1.0000 Uiso 0.0100 1
Si1 Si 0.00000 0.50000 0.00000 1.0000 Uiso 0.0100 1
F1 F 0.00000 0.29490 0.00000 1.0000 Uiso 0.0100 1
F2 F -0.06386 0.50000 0.04285 1.0000 Uiso 0.0100 2
F3 F 0.06799 0.50000 0.08219 1.0000 Uiso 0.0100 2
F4 F 0.00000 0.70510 0.00000 1.0000 Uiso 0.0100 1
Cu2 Cu 0.00000 0.00000 0.50000 1.0000 Uiso 0.0100 1
O1 O -0.07306 -0.00000 0.41009 1.0000 Uiso 0.0100 2
O2 O 0.08111 0.00000 0.45973 1.0000 Uiso 0.0100 2
C1 C 0.14124 0.00299 0.37458 1.0000 Uiso 0.0100 2
H1 H 0.18081 0.05585 0.41625 1.0000 Uiso 0.0100 2
H2 H 0.13215 0.06468 0.32890 1.0000 Uiso 0.0100 2
H3 H 0.15647 -0.10789 0.36867 1.0000 Uiso 0.0100 2
C2 C 0.07045 -0.00261 0.39005 1.0000 Uiso 0.0100 2
C3 C -0.00313 -0.00731 0.33091 1.0000 Uiso 0.0100 2
C4 C -0.06887 -0.00319 0.34546 1.0000 Uiso 0.0100 2
C5 C -0.14669 -0.00150 0.28191 1.0000 Uiso 0.0100 2
H4 H -0.18428 -0.03320 0.30145 1.0000 Uiso 0.0100 2
H5 H -0.14746 -0.07814 0.24308 1.0000 Uiso 0.0100 2
H6 H -0.15762 0.10820 0.26079 1.0000 Uiso 0.0100 2
C6 C -0.00703 -0.00905 0.25093 1.0000 Uiso 0.0100 2
C7 C -0.03266 0.12658 0.20252 1.0000 Uiso 0.0100 2
H7 H -0.05335 0.21788 0.21757 1.0000 Uiso 0.0100 2
C8 C -0.02744 0.12542 0.13253 1.0000 Uiso 0.0100 2
H8 H -0.04497 0.21746 0.10109 1.0000 Uiso 0.0100 2
C9 C 0.01584 -0.14434 0.22157 1.0000 Uiso 0.0100 2
H9 H 0.02811 -0.24237 0.24930 1.0000 Uiso 0.0100 2
C10 C 0.02082 -0.13662 0.15109 1.0000 Uiso 0.0100 2
H10 H 0.03833 -0.22884 0.13327 1.0000 Uiso 0.0100 2
N1 N 0.00120 0.00000 0.10795 1.0000 Uiso 0.0100 2
Cu3 Cu 0.50000 0.00000 0.00000 1.0000 Uiso 0.0100 1
O3 O 0.40081 0.00000 -0.07815 1.0000 Uiso 0.0100 2
O4 O 0.45278 -0.00000 0.07591 1.0000 Uiso 0.0100 2
C11 C 0.36905 -0.00299 0.13774 1.0000 Uiso 0.0100 2
H11 H 0.41117 -0.05585 0.17680 1.0000 Uiso 0.0100 2
H12 H 0.32345 -0.06468 0.12937 1.0000 Uiso 0.0100 2
H13 H 0.36343 0.10789 0.15315 1.0000 Uiso 0.0100 2
C12 C 0.38326 0.00261 0.06637 1.0000 Uiso 0.0100 2
C13 C 0.32319 0.00731 -0.00658 1.0000 Uiso 0.0100 2
C14 C 0.33657 0.00319 -0.07286 1.0000 Uiso 0.0100 2
C15 C 0.27204 0.00150 -0.14999 1.0000 Uiso 0.0100 2
H14 H 0.29086 0.03320 -0.18808 1.0000 Uiso 0.0100 2
H15 H 0.23339 0.07814 -0.15011 1.0000 Uiso 0.0100 2
H16 H 0.25084 -0.10820 -0.16062 1.0000 Uiso 0.0100 2
C16 C 0.24354 0.00905 -0.00915 1.0000 Uiso 0.0100 2
C17 C 0.19494 -0.12658 -0.03410 1.0000 Uiso 0.0100 2
H17 H 0.20957 -0.21788 -0.05514 1.0000 Uiso 0.0100 2
C18 C 0.12538 -0.12542 -0.02769 1.0000 Uiso 0.0100 2
H18 H 0.09381 -0.21746 -0.04477 1.0000 Uiso 0.0100 2
C19 C 0.21471 0.14434 0.01431 1.0000 Uiso 0.0100 2
H19 H 0.24251 0.24237 0.02617 1.0000 Uiso 0.0100 2
C20 C 0.14466 0.13662 0.02049 1.0000 Uiso 0.0100 2
H20 H 0.12722 0.22884 0.03838 1.0000 Uiso 0.0100 2
N2 N 0.10140 0.00000 0.00150 1.0000 Uiso 0.0100 2

loop_
_atom_type_symbol
_atom_type_number_in_cell
_atom_type_scat_Cromer_Mann_a1
_atom_type_scat_Cromer_Mann_a2
_atom_type_scat_Cromer_Mann_a3
_atom_type_scat_Cromer_Mann_a4
_atom_type_scat_Cromer_Mann_b1
_atom_type_scat_Cromer_Mann_b2
_atom_type_scat_Cromer_Mann_b3
_atom_type_scat_Cromer_Mann_b4
_atom_type_scat_Cromer_Mann_c
_atom_type_scat_length_neutron
_atom_type_scat_source
_atom_type_scat_dispersion_real
_atom_type_scat_dispersion_imag
_atom_type_scat_dispersion_source
C 40 2.31 1.02 1.5886 0.865 20.8439 10.2075 0.5687 51.6512 0.2156 0.6648 https://subversion.xray.aps.anl.gov/pyGSAS/trunk/atmdata.py 0.018 0.009 https://subversion.xray.aps.anl.gov/pyGSAS/trunk/atmdata.py
H 40 0.493 0.3229 0.1402 0.0408 10.5109 26.1257 3.1424 57.7997 0.003 -0.3741 https://subversion.xray.aps.anl.gov/pyGSAS/trunk/atmdata.py 0.000 0.000 https://subversion.xray.aps.anl.gov/pyGSAS/trunk/atmdata.py
Cu 3 13.338 7.1676 5.6158 1.6735 3.5828 0.247 11.3966 64.8126 1.191 0.7718 https://subversion.xray.aps.anl.gov/pyGSAS/trunk/atmdata.py -1.965 0.589 https://subversion.xray.aps.anl.gov/pyGSAS/trunk/atmdata.py
F 6 3.5392 2.6412 1.517 1.0243 10.2825 4.2944 0.2615 26.1476 0.2776 0.5654 https://subversion.xray.aps.anl.gov/pyGSAS/trunk/atmdata.py 0.073 0.053 https://subversion.xray.aps.anl.gov/pyGSAS/trunk/atmdata.py
N 4 12.2126 3.1322 2.0125 1.1663 0.0057 9.8933 28.9975 0.5826 -11.529 0.936 https://subversion.xray.aps.anl.gov/pyGSAS/trunk/atmdata.py 0.031 0.018 https://subversion.xray.aps.anl.gov/pyGSAS/trunk/atmdata.py
O 8 3.0485 2.2868 1.5463 0.867 13.2771 5.7011 0.3239 32.9089 0.2508 0.5805 https://subversion.xray.aps.anl.gov/pyGSAS/trunk/atmdata.py 0.049 0.032 https://subversion.xray.aps.anl.gov/pyGSAS/trunk/atmdata.py
Si 1 6.2915 3.0353 1.9891 1.541 2.4386 32.3337 0.6785 81.6937 1.1407 0.4151 https://subversion.xray.aps.anl.gov/pyGSAS/trunk/atmdata.py 0.254 0.330 https://subversion.xray.aps.anl.gov/pyGSAS/trunk/atmdata.py

loop_
_diffrn_radiation_wavelength
_diffrn_radiation_wavelength_wt
_diffrn_radiation_wavelength_id
1.54180 1.0 1
1.54433 0.5000 2

loop_
_geom_angle_atom_site_label_1
_geom_angle_atom_site_label_2
_geom_angle_atom_site_label_3
_geom_angle
_geom_angle_site_symmetry_1
_geom_angle_site_symmetry_2
_geom_angle_site_symmetry_3
_geom_angle_publ_flag
F1 Si1 F2 90 1_555 1_555 1_555 yes
F1 Si1 F2 90 1_555 1_555 2_555 yes
F2 Si1 F2 180 1_555 1_555 2_555 yes
F1 Si1 F3 90 1_555 1_555 1_555 yes
F2 Si1 F3 89.353 1_555 1_555 1_555 yes
F2 Si1 F3 90.647 2_555 1_555 1_555 yes
F1 Si1 F3 90 1_555 1_555 2_555 yes
F2 Si1 F3 90.647 1_555 1_555 2_555 yes
F2 Si1 F3 89.353 2_555 1_555 2_555 yes
F3 Si1 F3 180 1_555 1_555 2_555 yes
F1 Si1 F4 180 1_555 1_555 1_555 yes
F2 Si1 F4 90 1_555 1_555 1_555 yes
F2 Si1 F4 90 2_555 1_555 1_555 yes
F3 Si1 F4 90 1_555 1_555 1_555 yes
F3 Si1 F4 90 2_555 1_555 1_555 yes
O1 Cu2 O1 180 1_555 1_555 2_556 yes
Cu2 O1 C4 129.271 1_555 1_555 1_555 yes
H1 C1 H2 109.464 1_555 1_555 1_555 yes
H1 C1 H3 109.497 1_555 1_555 1_555 yes
H2 C1 H3 109.506 1_555 1_555 1_555 yes
H1 C1 C2 109.459 1_555 1_555 1_555 yes
H2 C1 C2 109.468 1_555 1_555 1_555 yes
H3 C1 C2 109.434 1_555 1_555 1_555 yes
O2 C2 C1 114.484 1_555 1_555 1_555 yes
O2 C2 C3 123.104 1_555 1_555 1_555 yes
C1 C2 C3 122.402 1_555 1_555 1_555 yes
C2 C3 C4 122.188 1_555 1_555 1_555 yes
C2 C3 C6 117.199 1_555 1_555 1_555 yes
C4 C3 C6 120.555 1_555 1_555 1_555 yes
O1 C4 C3 126.526 1_555 1_555 1_555 yes
O1 C4 C5 111.878 1_555 1_555 1_555 yes
C3 C4 C5 121.596 1_555 1_555 1_555 yes
C4 C5 H4 109.504 1_555 1_555 1_555 yes
C4 C5 H5 109.465 1_555 1_555 1_555 yes
H4 C5 H5 109.539 1_555 1_555 1_555 yes
C4 C5 H6 109.436 1_555 1_555 1_555 yes
H4 C5 H6 109.493 1_555 1_555 1_555 yes
H5 C5 H6 109.39 1_555 1_555 1_555 yes
C3 C6 C7 122.384 1_555 1_555 1_555 yes
C3 C6 C9 121.555 1_555 1_555 1_555 yes
C7 C6 C9 116.052 1_555 1_555 1_555 yes
C6 C7 H7 119.905 1_555 1_555 1_555 yes
C6 C7 C8 120.041 1_555 1_555 1_555 yes
H7 C7 C8 120.054 1_555 1_555 1_555 yes
C7 C8 H8 118.549 1_555 1_555 1_555 yes
C7 C8 N1 122.941 1_555 1_555 1_555 yes
H8 C8 N1 118.509 1_555 1_555 1_555 yes
C6 C9 H9 119.61 1_555 1_555 1_555 yes
C6 C9 C10 120.737 1_555 1_555 1_555 yes
H9 C9 C10 119.653 1_555 1_555 1_555 yes
C9 C10 H10 119.061 1_555 1_555 1_555 yes
C9 C10 N1 121.781 1_555 1_555 1_555 yes
H10 C10 N1 119.158 1_555 1_555 1_555 yes
C8 N1 C10 117.948 1_555 1_555 1_555 yes
H11 C11 H12 109.464 1_555 1_555 1_555 yes
H11 C11 H13 109.497 1_555 1_555 1_555 yes
H12 C11 H13 109.506 1_555 1_555 1_555 yes
H11 C11 C12 109.459 1_555 1_555 1_555 yes
H12 C11 C12 109.468 1_555 1_555 1_555 yes
H13 C11 C12 109.434 1_555 1_555 1_555 yes
O4 C12 C11 114.484 1_555 1_555 1_555 yes
O4 C12 C13 123.104 1_555 1_555 1_555 yes
C11 C12 C13 122.402 1_555 1_555 1_555 yes
C12 C13 C14 122.188 1_555 1_555 1_555 yes
C12 C13 C16 117.199 1_555 1_555 1_555 yes
C14 C13 C16 120.555 1_555 1_555 1_555 yes
O3 C14 C13 126.526 1_555 1_555 1_555 yes
O3 C14 C15 111.878 1_555 1_555 1_555 yes
C13 C14 C15 121.596 1_555 1_555 1_555 yes
C14 C15 H14 109.504 1_555 1_555 1_555 yes
C14 C15 H15 109.465 1_555 1_555 1_555 yes
H14 C15 H15 109.539 1_555 1_555 1_555 yes
C14 C15 H16 109.436 1_555 1_555 1_555 yes
H14 C15 H16 109.493 1_555 1_555 1_555 yes
H15 C15 H16 109.39 1_555 1_555 1_555 yes
C13 C16 C17 122.384 1_555 1_555 1_555 yes
C13 C16 C19 121.555 1_555 1_555 1_555 yes
C17 C16 C19 116.052 1_555 1_555 1_555 yes
C16 C17 H17 119.905 1_555 1_555 1_555 yes
C16 C17 C18 120.041 1_555 1_555 1_555 yes
H17 C17 C18 120.054 1_555 1_555 1_555 yes
C17 C18 H18 118.549 1_555 1_555 1_555 yes
C17 C18 N2 122.941 1_555 1_555 1_555 yes
H18 C18 N2 118.509 1_555 1_555 1_555 yes
C16 C19 H19 119.61 1_555 1_555 1_555 yes
C16 C19 C20 120.737 1_555 1_555 1_555 yes
H19 C19 C20 119.653 1_555 1_555 1_555 yes
C19 C20 H20 119.061 1_555 1_555 1_555 yes
C19 C20 N2 121.781 1_555 1_555 1_555 yes
H20 C20 N2 119.158 1_555 1_555 1_555 yes
C18 N2 C20 117.948 1_555 1_555 1_555 yes

loop_
_geom_bond_atom_site_label_1
_geom_bond_atom_site_label_2
_geom_bond_distance
_geom_bond_site_symmetry_1
_geom_bond_site_symmetry_2
_geom_bond_publ_flag
Cu1 N1 2.04943 1_555 1_555 yes
Cu1 N1 2.04943 1_555 2_555 yes
Cu1 N2 1.91953 1_555 1_555 yes
Cu1 N2 1.91953 1_555 2_555 yes
Si1 F1 1.6529 1_555 1_555 yes
Si1 F2 1.70437 1_555 1_555 yes
Si1 F2 1.70437 1_555 2_555 yes
Si1 F3 1.60616 1_555 1_555 yes
Si1 F3 1.60616 1_555 2_555 yes
Si1 F4 1.65292 1_555 1_555 yes
F1 Si1 1.6529 1_555 1_555 yes
F2 Si1 1.70437 1_555 1_555 yes
F3 Si1 1.60616 1_555 1_555 yes
F4 Si1 1.65292 1_555 1_555 yes
Cu2 O1 1.74624 1_555 1_555 yes
Cu2 O1 1.74624 1_555 2_556 yes
Cu2 O2 1.96971 1_555 1_555 yes
Cu2 O2 1.96971 1_555 2_556 yes
O1 Cu2 1.74624 1_555 1_555 yes
O1 C4 1.26514 1_555 1_555 yes
O2 Cu2 1.96971 1_555 1_555 yes
O2 C2 1.26511 1_555 1_555 yes
C1 H1 0.96035 1_555 1_555 yes
C1 H2 0.95934 1_555 1_555 yes
C1 H3 0.95926 1_555 1_555 yes
C1 C2 1.48613 1_555 1_555 yes
H1 C1 0.96035 1_555 1_555 yes
H2 C1 0.95934 1_555 1_555 yes
H3 C1 0.95926 1_555 1_555 yes
C2 O2 1.26511 1_555 1_555 yes
C2 C1 1.48613 1_555 1_555 yes
C2 C3 1.42369 1_555 1_555 yes
C3 C2 1.42369 1_555 1_555 yes
C3 C4 1.38172 1_555 1_555 yes
C3 C6 1.49813 1_555 1_555 yes
C4 O1 1.26514 1_555 1_555 yes
C4 C3 1.38172 1_555 1_555 yes
C4 C5 1.51328 1_555 1_555 yes
C5 C4 1.51328 1_555 1_555 yes
C5 H4 0.95924 1_555 1_555 yes
C5 H5 0.95991 1_555 1_555 yes
C5 H6 0.96062 1_555 1_555 yes
H4 C5 0.95924 1_555 1_555 yes
H5 C5 0.95991 1_555 1_555 yes
H6 C5 0.96062 1_555 1_555 yes
C6 C3 1.49813 1_555 1_555 yes
C6 C7 1.39295 1_555 1_555 yes
C6 C9 1.37036 1_555 1_555 yes
C7 C6 1.39295 1_555 1_555 yes
C7 H7 0.93029 1_555 1_555 yes
C7 C8 1.37542 1_555 1_555 yes
H7 C7 0.93029 1_555 1_555 yes
C8 C7 1.37542 1_555 1_555 yes
C8 H8 0.93153 1_555 1_555 yes
C8 N1 1.31682 1_555 1_555 yes
H8 C8 0.93153 1_555 1_555 yes
C9 C6 1.37036 1_555 1_555 yes
C9 H9 0.92937 1_555 1_555 yes
C9 C10 1.38421 1_555 1_555 yes
H9 C9 0.92937 1_555 1_555 yes
C10 C9 1.38421 1_555 1_555 yes
C10 H10 0.93023 1_555 1_555 yes
C10 N1 1.33927 1_555 1_555 yes
H10 C10 0.93023 1_555 1_555 yes
N1 Cu1 2.04943 1_555 1_555 yes
N1 C8 1.31682 1_555 1_555 yes
N1 C10 1.33927 1_555 1_555 yes
Cu3 O3 1.9062 1_555 1_555 yes
Cu3 O3 1.9062 1_555 2_655 yes
Cu3 O4 1.97416 1_555 1_555 yes
Cu3 O4 1.97416 1_555 2_655 yes
O3 Cu3 1.9062 1_555 1_555 yes
O3 C14 1.26514 1_555 1_555 yes
O4 Cu3 1.97416 1_555 1_555 yes
O4 C12 1.26511 1_555 1_555 yes
C11 H11 0.96035 1_555 1_555 yes
C11 H12 0.95934 1_555 1_555 yes
C11 H13 0.95926 1_555 1_555 yes
C11 C12 1.48613 1_555 1_555 yes
H11 C11 0.96035 1_555 1_555 yes
H12 C11 0.95934 1_555 1_555 yes
H13 C11 0.95926 1_555 1_555 yes
C12 O4 1.26511 1_555 1_555 yes
C12 C11 1.48613 1_555 1_555 yes
C12 C13 1.42369 1_555 1_555 yes
C13 C12 1.42369 1_555 1_555 yes
C13 C14 1.38172 1_555 1_555 yes
C13 C16 1.49813 1_555 1_555 yes
C14 O3 1.26514 1_555 1_555 yes
C14 C13 1.38172 1_555 1_555 yes
C14 C15 1.51328 1_555 1_555 yes
C15 C14 1.51328 1_555 1_555 yes
C15 H14 0.95924 1_555 1_555 yes
C15 H15 0.95991 1_555 1_555 yes
C15 H16 0.96062 1_555 1_555 yes
H14 C15 0.95924 1_555 1_555 yes
H15 C15 0.95991 1_555 1_555 yes
H16 C15 0.96062 1_555 1_555 yes
C16 C13 1.49813 1_555 1_555 yes
C16 C17 1.39295 1_555 1_555 yes
C16 C19 1.37036 1_555 1_555 yes
C17 C16 1.39295 1_555 1_555 yes
C17 H17 0.93029 1_555 1_555 yes
C17 C18 1.37542 1_555 1_555 yes
H17 C17 0.93029 1_555 1_555 yes
C18 C17 1.37542 1_555 1_555 yes
C18 H18 0.93153 1_555 1_555 yes
C18 N2 1.31682 1_555 1_555 yes
H18 C18 0.93153 1_555 1_555 yes
C19 C16 1.37036 1_555 1_555 yes
C19 H19 0.92937 1_555 1_555 yes
C19 C20 1.38421 1_555 1_555 yes
H19 C19 0.92937 1_555 1_555 yes
C20 C19 1.38421 1_555 1_555 yes
C20 H20 0.93023 1_555 1_555 yes
C20 N2 1.33927 1_555 1_555 yes
H20 C20 0.93023 1_555 1_555 yes
N2 Cu1 1.91953 1_555 1_555 yes
N2 C18 1.31682 1_555 1_555 yes
N2 C20 1.33927 1_555 1_555 yes
